data_4028579
loop_
_publ_author_name
'Matthias D. Mertens'
'Markus Pietsch'
'Gregor Schnakenburg'
'Michael G\"utschow'

_publ_contact_author_address
;      Pharmaceutical Institute I
       Rheinische Friedrich-Wilhelms-University of Bonn
       An der Immenburg 4
       D-53121 Bonn
       Germany
;
_publ_contact_author_email guetschow@uni-bonn.de
_publ_contact_author_fax '049 228 73-2567'
_publ_contact_author_name 'G\"utschow, Michael'
_publ_contact_author_phone '049 228 73-2317'
_publ_section_title
;
 Regioselective Sulfonylation and N- to O-Sulfonyl Migration of
 Quinazolin-4(3H)-ones and Analogous Thienopyrimidin-4(3H)-ones
;
_journal_name_full 'Journal of Organic Chemistry'
_journal_page_first 8966
_journal_page_last 8979
_journal_paper_doi 10.1021/jo4010876
_journal_volume 78
_journal_year 2013
_chemical_formula_moiety 'C18 H15 N3 O3 S3'
_chemical_formula_sum 'C18 H15 N3 O3 S3'
_chemical_formula_weight 417.51
_chemical_name_systematic
; 
 ? 
;
_space_group_IT_number 2
_symmetry_cell_setting triclinic
_symmetry_space_group_name_Hall '-P 1'
_symmetry_space_group_name_H-M 'P -1'
_atom_sites_solution_hydrogens geom
_atom_sites_solution_primary direct
_atom_sites_solution_secondary difmap
_audit_creation_method SHELXL-97
_cell_angle_alpha 102.0810(11)
_cell_angle_beta 93.9533(10)
_cell_angle_gamma 107.4180(11)
_cell_formula_units_Z 2
_cell_length_a 7.6137(2)
_cell_length_b 10.2745(2)
_cell_length_c 12.3735(4)
_cell_measurement_reflns_used 3415
_cell_measurement_temperature 123(2)
_cell_measurement_theta_max 30.034
_cell_measurement_theta_min 0.998
_cell_volume 894.08(4)
_diffrn_ambient_temperature 123(2)
_diffrn_detector_area_resol_mean 9
_diffrn_measured_fraction_theta_full 0.971
_diffrn_measured_fraction_theta_max 0.971
_diffrn_measurement_device '95mm CCD camera on \k-goniostat'
_diffrn_measurement_device_type 'Nonius KappaCCD'
_diffrn_measurement_method 'CCD rotation images, thin slices'
_diffrn_radiation_monochromator 'horizonally mounted graphite crystal'
_diffrn_radiation_type MoK\a
_diffrn_radiation_wavelength 0.71073
_diffrn_reflns_av_R_equivalents 0.0433
_diffrn_reflns_av_sigmaI/netI 0.0562
_diffrn_reflns_limit_h_max 10
_diffrn_reflns_limit_h_min -10
_diffrn_reflns_limit_k_max 14
_diffrn_reflns_limit_k_min -12
_diffrn_reflns_limit_l_max 17
_diffrn_reflns_limit_l_min -16
_diffrn_reflns_number 11775
_diffrn_reflns_theta_full 30.04
_diffrn_reflns_theta_max 30.04
_diffrn_reflns_theta_min 2.95
_exptl_absorpt_coefficient_mu 0.440
_exptl_absorpt_correction_T_max 0.94348
_exptl_absorpt_correction_T_min 0.83933
_exptl_absorpt_correction_type multi-scan
_exptl_absorpt_process_details
;
R.H. Blessing, Acta Cryst. (1995), A51, 33-38
;
_exptl_crystal_colour colourless
_exptl_crystal_density_diffrn 1.551
_exptl_crystal_description block
_exptl_crystal_F_000 432
_exptl_crystal_size_max 0.56
_exptl_crystal_size_mid 0.20
_exptl_crystal_size_min 0.20
_refine_diff_density_max 0.354
_refine_diff_density_min -0.428
_refine_diff_density_rms 0.063
_refine_ls_extinction_method none
_refine_ls_goodness_of_fit_ref 0.968
_refine_ls_hydrogen_treatment refall
_refine_ls_matrix_type full
_refine_ls_number_parameters 304
_refine_ls_number_reflns 5083
_refine_ls_number_restraints 0
_refine_ls_restrained_S_all 0.968
_refine_ls_R_factor_all 0.0495
_refine_ls_R_factor_gt 0.0338
_refine_ls_shift/su_max 0.000
_refine_ls_shift/su_mean 0.000
_refine_ls_structure_factor_coef Fsqd
_refine_ls_weighting_details 'calc w=1/[\s^2^(Fo^2^)+(0.0417P)^2^+0.0000P] where P=(Fo^2^+2Fc^2^)/3'
_refine_ls_weighting_scheme calc
_refine_ls_wR_factor_gt 0.0801
_refine_ls_wR_factor_ref 0.0848
_reflns_number_gt 3881
_reflns_number_total 5083
_reflns_threshold_expression >2sigma(I)
_cod_data_source_file jo4010876_si_002_04.cif
_cod_data_source_block Greg168
_cod_database_code 4028579

loop_
_symmetry_equiv_pos_as_xyz
'x, y, z'
'-x, -y, -z'

loop_
_atom_site_label
_atom_site_type_symbol
_atom_site_fract_x
_atom_site_fract_y
_atom_site_fract_z
_atom_site_U_iso_or_equiv
_atom_site_adp_type
_atom_site_occupancy
_atom_site_symmetry_multiplicity
_atom_site_calc_flag
C1' C -0.0780(2) 0.97995(14) 0.23940(12) 0.0176(3) Uani 1 1 d
C2 C -0.21154(19) 0.51182(15) 0.23128(12) 0.0167(3) Uani 1 1 d
C2' C -0.1055(2) 0.97047(16) 0.34741(13) 0.0221(3) Uani 1 1 d
H2' H -0.034(2) 0.9302(17) 0.3871(14) 0.031(5) Uiso 1 1 d
C3' C -0.2359(2) 1.02342(16) 0.39646(14) 0.0230(3) Uani 1 1 d
H3' H -0.256(2) 1.0164(18) 0.4666(16) 0.034(5) Uiso 1 1 d
C4 C -0.12082(19) 0.65022(14) 0.11202(12) 0.0154(3) Uani 1 1 d
C4A C -0.21527(19) 0.54185(14) 0.01984(12) 0.0155(3) Uani 1 1 d
C4B C -0.24403(19) 0.53206(14) -0.09799(12) 0.0161(3) Uani 1 1 d
C4' C -0.3368(2) 1.08450(14) 0.33618(12) 0.0188(3) Uani 1 1 d
C5 C -0.1704(2) 0.64910(15) -0.15506(13) 0.0189(3) Uani 1 1 d
H5A H -0.177(2) 0.7415(16) -0.1090(13) 0.016(4) Uiso 1 1 d
H5B H -0.034(2) 0.6646(16) -0.1589(13) 0.021(4) Uiso 1 1 d
C5' C -0.3094(2) 1.09208(16) 0.22742(13) 0.0218(3) Uani 1 1 d
H5' H -0.378(2) 1.1376(18) 0.1876(15) 0.036(5) Uiso 1 1 d
C6 C -0.2770(2) 0.61507(16) -0.27208(13) 0.0212(3) Uani 1 1 d
H6A H -0.210(2) 0.6834(16) -0.3155(13) 0.017(4) Uiso 1 1 d
H6B H -0.395(2) 0.6273(16) -0.2643(13) 0.020(4) Uiso 1 1 d
C6' C -0.1790(2) 1.03929(15) 0.17794(13) 0.0199(3) Uani 1 1 d
H6' H -0.162(2) 1.0430(15) 0.1039(14) 0.016(4) Uiso 1 1 d
C7 C -0.3021(2) 0.46499(17) -0.33652(14) 0.0241(3) Uani 1 1 d
H7A H -0.363(2) 0.4452(17) -0.4101(16) 0.029(5) Uiso 1 1 d
H7B H -0.185(2) 0.4529(17) -0.3448(14) 0.026(4) Uiso 1 1 d
C7' C -0.4696(2) 1.14152(15) 0.39021(13) 0.0214(3) Uani 1 1 d
C8 C -0.4127(2) 0.35493(16) -0.27906(13) 0.0201(3) Uani 1 1 d
H8A H -0.543(2) 0.3394(15) -0.2948(13) 0.018(4) Uiso 1 1 d
H8B H -0.392(2) 0.2669(17) -0.3070(14) 0.025(4) Uiso 1 1 d
C8A C -0.35297(19) 0.40075(15) -0.15511(12) 0.0175(3) Uani 1 1 d
C9A C -0.30762(19) 0.41549(14) 0.04862(12) 0.0161(3) Uani 1 1 d
C11 C -0.0840(2) 0.65904(17) 0.45227(14) 0.0229(3) Uani 1 1 d
H11A H -0.157(3) 0.7192(19) 0.4628(16) 0.040(5) Uiso 1 1 d
H11B H 0.022(2) 0.7033(17) 0.4179(14) 0.022(4) Uiso 1 1 d
H11C H -0.043(2) 0.6486(17) 0.5225(15) 0.030(5) Uiso 1 1 d
N1 N -0.30600(16) 0.39691(12) 0.15268(10) 0.0179(3) Uani 1 1 d
N3 N -0.11922(16) 0.64017(12) 0.21605(10) 0.0166(2) Uani 1 1 d
N8' N -0.57282(19) 1.18556(14) 0.43570(12) 0.0282(3) Uani 1 1 d
O12 O -0.02473(14) 0.77668(10) 0.08825(8) 0.0181(2) Uani 1 1 d
O14 O 0.20394(14) 0.88751(10) 0.26251(9) 0.0224(2) Uani 1 1 d
O15 O 0.18110(14) 1.00659(10) 0.11071(9) 0.0235(2) Uani 1 1 d
S9 S -0.42507(5) 0.28523(4) -0.06875(3) 0.01960(9) Uani 1 1 d
S10 S -0.21132(5) 0.48673(4) 0.36728(3) 0.02082(10) Uani 1 1 d
S13 S 0.09497(5) 0.91864(4) 0.17979(3) 0.01723(9) Uani 1 1 d

loop_
_atom_site_aniso_label
_atom_site_aniso_U_11
_atom_site_aniso_U_22
_atom_site_aniso_U_33
_atom_site_aniso_U_23
_atom_site_aniso_U_13
_atom_site_aniso_U_12
C1' 0.0183(7) 0.0129(6) 0.0191(8) 0.0019(5) 0.0006(6) 0.0031(6)
C2 0.0146(7) 0.0185(7) 0.0194(7) 0.0065(6) 0.0027(6) 0.0075(6)
C2' 0.0284(8) 0.0220(8) 0.0186(8) 0.0064(6) 0.0013(7) 0.0113(7)
C3' 0.0274(8) 0.0238(8) 0.0184(8) 0.0065(6) 0.0043(7) 0.0080(7)
C4 0.0143(6) 0.0131(6) 0.0191(7) 0.0039(5) 0.0025(6) 0.0048(5)
C4A 0.0139(6) 0.0144(6) 0.0185(7) 0.0032(5) 0.0020(6) 0.0058(5)
C4B 0.0152(6) 0.0170(7) 0.0167(7) 0.0027(6) 0.0013(6) 0.0075(6)
C4' 0.0184(7) 0.0140(7) 0.0212(8) 0.0025(6) 0.0016(6) 0.0026(6)
C5 0.0194(7) 0.0181(7) 0.0181(8) 0.0049(6) 0.0004(6) 0.0044(6)
C5' 0.0242(8) 0.0197(7) 0.0234(8) 0.0078(6) 0.0025(7) 0.0084(6)
C6 0.0199(7) 0.0264(8) 0.0173(8) 0.0070(6) 0.0016(6) 0.0063(7)
C6' 0.0224(8) 0.0191(7) 0.0182(8) 0.0075(6) 0.0030(6) 0.0047(6)
C7 0.0216(8) 0.0315(9) 0.0156(8) 0.0008(6) 0.0017(7) 0.0071(7)
C7' 0.0219(8) 0.0176(7) 0.0222(8) 0.0046(6) 0.0009(6) 0.0036(6)
C8 0.0191(7) 0.0213(8) 0.0173(8) -0.0011(6) -0.0017(6) 0.0076(6)
C8A 0.0167(7) 0.0176(7) 0.0185(8) 0.0027(6) 0.0011(6) 0.0076(6)
C9A 0.0143(6) 0.0137(6) 0.0206(8) 0.0024(5) 0.0022(6) 0.0059(5)
C11 0.0266(8) 0.0279(8) 0.0164(8) 0.0055(6) 0.0025(7) 0.0120(7)
N1 0.0180(6) 0.0173(6) 0.0205(7) 0.0065(5) 0.0025(5) 0.0073(5)
N3 0.0167(6) 0.0166(6) 0.0167(6) 0.0039(5) 0.0024(5) 0.0057(5)
N8' 0.0287(7) 0.0273(7) 0.0291(8) 0.0059(6) 0.0065(6) 0.0099(6)
O12 0.0221(5) 0.0130(5) 0.0152(5) 0.0022(4) 0.0013(4) 0.0012(4)
O14 0.0197(5) 0.0209(5) 0.0245(6) 0.0015(4) -0.0027(5) 0.0077(4)
O15 0.0243(6) 0.0171(5) 0.0275(6) 0.0063(4) 0.0077(5) 0.0029(4)
S9 0.02044(18) 0.01413(17) 0.0209(2) 0.00160(14) 0.00000(15) 0.00321(14)
S10 0.01999(19) 0.0248(2) 0.0185(2) 0.01020(15) 0.00164(15) 0.00525(15)
S13 0.01727(17) 0.01412(17) 0.01798(19) 0.00204(14) 0.00125(14) 0.00316(14)

loop_
_atom_type_symbol
_atom_type_description
_atom_type_scat_dispersion_real
_atom_type_scat_dispersion_imag
_atom_type_scat_source
C C 0.0033 0.0016 'International Tables Vol C Tables 4.2.6.8 and 6.1.1.4'
H H 0.0000 0.0000 'International Tables Vol C Tables 4.2.6.8 and 6.1.1.4'
N N 0.0061 0.0033 'International Tables Vol C Tables 4.2.6.8 and 6.1.1.4'
O O 0.0106 0.0060 'International Tables Vol C Tables 4.2.6.8 and 6.1.1.4'
S S 0.1246 0.1234 'International Tables Vol C Tables 4.2.6.8 and 6.1.1.4'

loop_
_geom_angle_atom_site_label_1
_geom_angle_atom_site_label_2
_geom_angle_atom_site_label_3
_geom_angle
C2' C1' C6' 122.12(13)
C2' C1' S13 118.65(11)
C6' C1' S13 119.21(11)
N1 C2 N3 127.07(13)
N1 C2 S10 113.77(10)
N3 C2 S10 119.16(11)
C3' C2' C1' 119.04(14)
C3' C2' H2' 120.8(11)
C1' C2' H2' 120.1(11)
C2' C3' C4' 119.42(15)
C2' C3' H3' 119.4(11)
C4' C3' H3' 121.2(11)
N3 C4 O12 119.84(12)
N3 C4 C4A 124.75(13)
O12 C4 C4A 115.41(12)
C4 C4A C9A 113.01(13)
C4 C4A C4B 133.86(13)
C9A C4A C4B 113.10(13)
C8A C4B C4A 111.37(12)
C8A C4B C5 122.35(13)
C4A C4B C5 126.26(13)
C5' C4' C3' 121.04(14)
C5' C4' C7' 120.66(13)
C3' C4' C7' 118.30(14)
C4B C5 C6 111.08(13)
C4B C5 H5A 110.7(8)
C6 C5 H5A 110.1(8)
C4B C5 H5B 109.1(9)
C6 C5 H5B 110.4(9)
H5A C5 H5B 105.4(12)
C6' C5' C4' 119.77(13)
C6' C5' H5' 120.2(11)
C4' C5' H5' 119.9(11)
C5 C6 C7 111.73(12)
C5 C6 H6A 110.3(9)
C7 C6 H6A 109.3(9)
C5 C6 H6B 107.8(10)
C7 C6 H6B 110.2(10)
H6A C6 H6B 107.6(12)
C5' C6' C1' 118.60(14)
C5' C6' H6' 119.7(9)
C1' C6' H6' 121.7(9)
C6 C7 C8 112.31(13)
C6 C7 H7A 111.8(10)
C8 C7 H7A 108.1(11)
C6 C7 H7B 110.3(10)
C8 C7 H7B 108.9(10)
H7A C7 H7B 105.1(14)
N8' C7' C4' 177.97(16)
C8A C8 C7 110.58(13)
C8A C8 H8A 109.6(10)
C7 C8 H8A 110.7(9)
C8A C8 H8B 108.7(10)
C7 C8 H8B 109.5(10)
H8A C8 H8B 107.6(13)
C4B C8A C8 125.33(13)
C4B C8A S9 113.31(11)
C8 C8A S9 121.35(11)
N1 C9A C4A 125.17(13)
N1 C9A S9 123.77(11)
C4A C9A S9 111.06(11)
S10 C11 H11A 112.7(12)
S10 C11 H11B 110.3(10)
H11A C11 H11B 107.6(14)
S10 C11 H11C 107.6(10)
H11A C11 H11C 108.5(15)
H11B C11 H11C 110.0(15)
C2 N1 C9A 114.10(12)
C4 N3 C2 115.84(12)
C4 O12 S13 125.31(9)
C9A S9 C8A 91.15(7)
C2 S10 C11 102.99(7)
O14 S13 O15 120.64(7)
O14 S13 O12 110.63(6)
O15 S13 O12 101.64(6)
O14 S13 C1' 109.99(7)
O15 S13 C1' 109.32(6)
O12 S13 C1' 102.96(6)

loop_
_geom_bond_atom_site_label_1
_geom_bond_atom_site_label_2
_geom_bond_distance
C1' C2' 1.386(2)
C1' C6' 1.3912(19)
C1' S13 1.7638(14)
C2 N1 1.3310(18)
C2 N3 1.3550(17)
C2 S10 1.7549(15)
C2' C3' 1.385(2)
C2' H2' 0.942(17)
C3' C4' 1.395(2)
C3' H3' 0.905(19)
C4 N3 1.3122(18)
C4 O12 1.3895(16)
C4 C4A 1.391(2)
C4A C9A 1.4101(19)
C4A C4B 1.437(2)
C4B C8A 1.3630(19)
C4B C5 1.5052(19)
C4' C5' 1.390(2)
C4' C7' 1.448(2)
C5 C6 1.528(2)
C5 H5A 1.018(15)
C5 H5B 1.005(16)
C5' C6' 1.387(2)
C5' H5' 0.969(17)
C6 C7 1.529(2)
C6 H6A 1.012(16)
C6 H6B 0.954(15)
C6' H6' 0.940(16)
C7 C8 1.530(2)
C7 H7A 0.945(18)
C7 H7B 0.948(17)
C7' N8' 1.1431(19)
C8 C8A 1.501(2)
C8 H8A 0.957(15)
C8 H8B 0.963(16)
C8A S9 1.7532(15)
C9A N1 1.3404(18)
C9A S9 1.7294(15)
C11 S10 1.7980(17)
C11 H11A 0.943(19)
C11 H11B 0.974(18)
C11 H11C 0.942(18)
O12 S13 1.6160(10)
O14 S13 1.4202(10)
O15 S13 1.4223(11)

loop_
_geom_torsion_atom_site_label_1
_geom_torsion_atom_site_label_2
_geom_torsion_atom_site_label_3
_geom_torsion_atom_site_label_4
_geom_torsion
C6' C1' C2' C3' -0.9(2)
S13 C1' C2' C3' 177.47(12)
C1' C2' C3' C4' 0.2(2)
N3 C4 C4A C9A -1.7(2)
O12 C4 C4A C9A 178.99(11)
N3 C4 C4A C4B 175.92(14)
O12 C4 C4A C4B -3.4(2)
C4 C4A C4B C8A -178.48(14)
C9A C4A C4B C8A -0.88(17)
C4 C4A C4B C5 0.2(3)
C9A C4A C4B C5 177.80(12)
C2' C3' C4' C5' 0.5(2)
C2' C3' C4' C7' -178.81(14)
C8A C4B C5 C6 16.76(19)
C4A C4B C5 C6 -161.78(13)
C3' C4' C5' C6' -0.5(2)
C7' C4' C5' C6' 178.76(14)
C4B C5 C6 C7 -46.12(17)
C4' C5' C6' C1' -0.1(2)
C2' C1' C6' C5' 0.9(2)
S13 C1' C6' C5' -177.49(11)
C5 C6 C7 C8 60.91(17)
C5' C4' C7' N8' -176(100)
C3' C4' C7' N8' 3(5)
C6 C7 C8 C8A -41.61(17)
C4A C4B C8A C8 179.05(13)
C5 C4B C8A C8 0.3(2)
C4A C4B C8A S9 0.28(15)
C5 C4B C8A S9 -178.46(10)
C7 C8 C8A C4B 12.1(2)
C7 C8 C8A S9 -169.18(10)
C4 C4A C9A N1 -0.83(19)
C4B C4A C9A N1 -178.95(12)
C4 C4A C9A S9 179.20(9)
C4B C4A C9A S9 1.08(15)
N3 C2 N1 C9A -0.7(2)
S10 C2 N1 C9A 179.66(9)
C4A C9A N1 C2 1.88(19)
S9 C9A N1 C2 -178.15(9)
O12 C4 N3 C2 -177.94(11)
C4A C4 N3 C2 2.8(2)
N1 C2 N3 C4 -1.5(2)
S10 C2 N3 C4 178.11(10)
N3 C4 O12 S13 0.36(17)
C4A C4 O12 S13 179.72(9)
N1 C9A S9 C8A 179.26(12)
C4A C9A S9 C8A -0.77(10)
C4B C8A S9 C9A 0.28(11)
C8 C8A S9 C9A -178.54(12)
N1 C2 S10 C11 -177.64(10)
N3 C2 S10 C11 2.66(12)
C4 O12 S13 O14 43.29(12)
C4 O12 S13 O15 172.61(10)
C4 O12 S13 C1' -74.19(11)
C2' C1' S13 O14 -9.49(14)
C6' C1' S13 O14 168.92(11)
C2' C1' S13 O15 -144.10(12)
C6' C1' S13 O15 34.31(14)
C2' C1' S13 O12 108.44(12)
C6' C1' S13 O12 -73.15(12)
